data_7120251
loop_
_publ_author_name
'de Faria, \'Erica Neves'
'Jupp, Andrew'
'Goicoechea, Jose M.'

_publ_section_title
;
 Amino acid functionalisation using the 2-phosphaethynolate anion. A
 facile route to (phosphanyl)carbonyl-amino acids.
;
_journal_name_full 'Chem. Commun.'
_journal_paper_doi 10.1039/C7CC01285C
_journal_year 2017
_chemical_absolute_configuration unk
_chemical_formula_moiety 'C4 H7 N O3 P, C12 H24 K O6'
_chemical_formula_sum 'C16 H31 K N O9 P'
_chemical_formula_weight 451.49
_chemical_name_systematic
;
 [K(18-crown-6)][PH2C(O)NHCHCMeCOO]
;
_space_group_crystal_system monoclinic
_space_group_IT_number 4
_space_group_name_Hall 'P 2yb'
_space_group_name_H-M_alt 'P 1 21 1'
_symmetry_space_group_name_Hall 'P 2yb'
_symmetry_space_group_name_H-M 'P 1 21 1'
_atom_sites_solution_hydrogens mixed
_audit_creation_method SHELXL-2013
_audit_update_record
;
2017-02-16 deposited with the CCDC.
2017-06-08 downloaded from the CCDC.
;
_cell_angle_alpha 90
_cell_angle_beta 99.466(2)
_cell_angle_gamma 90
_cell_formula_units_Z 8
_cell_length_a 8.6146(2)
_cell_length_b 29.8779(5)
_cell_length_c 17.5654(3)
_cell_measurement_reflns_used 14130
_cell_measurement_temperature 150(2)
_cell_measurement_theta_max 75.9141
_cell_measurement_theta_min 3.9038
_cell_volume 4459.53(15)
_computing_cell_refinement
;
CrysAlisPro, Agilent Technologies,
Version 1.171.35.21 (release 20-01-2012 CrysAlis171 .NET)
(compiled Jan 23 2012,18:06:46)
;
_computing_data_collection
;
CrysAlisPro, Agilent Technologies,
Version 1.171.35.21 (release 20-01-2012 CrysAlis171 .NET)
(compiled Jan 23 2012,18:06:46)
;
_computing_data_reduction
;
CrysAlisPro, Agilent Technologies,
Version 1.171.35.21 (release 20-01-2012 CrysAlis171 .NET)
(compiled Jan 23 2012,18:06:46)
;
_computing_molecular_graphics 'WinGX (Farrugia, 2005)'
_computing_publication_material 'XCIF (Sheldrick, 2001)'
_computing_structure_refinement 'SHELXL-2014 (Sheldrick, 2014)'
_computing_structure_solution 'SHELXS-97 (Sheldrick, 1990)'
_diffrn_ambient_temperature 150(2)
_diffrn_detector_area_resol_mean 10.4102
_diffrn_measured_fraction_theta_full 0.999
_diffrn_measured_fraction_theta_max 0.987
_diffrn_measurement_device_type 'SuperNova, Dual, Cu at zero, Atlas'
_diffrn_measurement_method '\w scans'
_diffrn_radiation_monochromator mirror
_diffrn_radiation_source 'SuperNova (Cu) X-ray Source'
_diffrn_radiation_type CuK\a
_diffrn_radiation_wavelength 1.54178
_diffrn_reflns_av_R_equivalents 0.0463
_diffrn_reflns_av_unetI/netI 0.0474
_diffrn_reflns_Laue_measured_fraction_full 0.999
_diffrn_reflns_Laue_measured_fraction_max 0.987
_diffrn_reflns_limit_h_max 10
_diffrn_reflns_limit_h_min -10
_diffrn_reflns_limit_k_max 37
_diffrn_reflns_limit_k_min -22
_diffrn_reflns_limit_l_max 21
_diffrn_reflns_limit_l_min -21
_diffrn_reflns_number 26764
_diffrn_reflns_point_group_measured_fraction_full 0.738
_diffrn_reflns_point_group_measured_fraction_max 0.711
_diffrn_reflns_theta_full 67.679
_diffrn_reflns_theta_max 76.095
_diffrn_reflns_theta_min 3.907
_exptl_absorpt_coefficient_mu 3.166
_exptl_absorpt_correction_T_max 1.00000
_exptl_absorpt_correction_T_min 0.83068
_exptl_absorpt_correction_type multi-scan
_exptl_absorpt_process_details
;
CrysAlisPro, Agilent Technologies,
Version 1.171.35.21 (release 20-01-2012 CrysAlis171 .NET)
(compiled Jan 23 2012,18:06:46)
Empirical absorption correction using spherical harmonics,
 implemented in SCALE3 ABSPACK scaling algorithm.
;
_exptl_crystal_colour colourless
_exptl_crystal_density_diffrn 1.345
_exptl_crystal_description needle
_exptl_crystal_F_000 1920
_exptl_crystal_size_max 0.500
_exptl_crystal_size_mid 0.080
_exptl_crystal_size_min 0.050
_refine_diff_density_max 0.287
_refine_diff_density_min -0.608
_refine_diff_density_rms 0.058
_refine_ls_abs_structure_details
;
 Classical Flack method preferred over Parsons because s.u. lower.
;
_refine_ls_abs_structure_Flack -0.008(8)
_refine_ls_extinction_method none
_refine_ls_goodness_of_fit_ref 1.017
_refine_ls_hydrogen_treatment mixed
_refine_ls_matrix_type full
_refine_ls_number_parameters 1036
_refine_ls_number_reflns 13248
_refine_ls_number_restraints 20
_refine_ls_restrained_S_all 1.017
_refine_ls_R_factor_all 0.0469
_refine_ls_R_factor_gt 0.0421
_refine_ls_shift/su_max 0.001
_refine_ls_shift/su_mean 0.000
_refine_ls_structure_factor_coef Fsqd
_refine_ls_weighting_details 'w=1/[\s^2^(Fo^2^)+(0.0724P)^2^] where P=(Fo^2^+2Fc^2^)/3'
_refine_ls_weighting_scheme calc
_refine_ls_wR_factor_gt 0.1104
_refine_ls_wR_factor_ref 0.1137
_reflns_Friedel_coverage 0.413
_reflns_Friedel_fraction_full 0.466
_reflns_Friedel_fraction_max 0.424
_reflns_number_gt 12013
_reflns_number_total 13248
_reflns_threshold_expression 'I > 2\s(I)'
_cod_data_source_file c7cc01285c2.cif
_cod_data_source_block shelx
_cod_database_code 7120251
_shelx_space_group_comment
;
The symmetry employed for this shelxl refinement is uniquely defined
by the following loop, which should always be used as a source of
symmetry information in preference to the above space-group names.
They are only intended as comments.
;
_shelx_estimated_absorpt_t_min 0.301
_shelx_estimated_absorpt_t_max 0.858
_shelxl_version_number 2013-4

loop_
_space_group_symop_operation_xyz
'x, y, z'
'-x, y+1/2, -z'

loop_
_atom_site_label
_atom_site_type_symbol
_atom_site_fract_x
_atom_site_fract_y
_atom_site_fract_z
_atom_site_U_iso_or_equiv
_atom_site_adp_type
_atom_site_occupancy
_atom_site_site_symmetry_order
_atom_site_calc_flag
_atom_site_refinement_flags_posn
_atom_site_refinement_flags_adp
P1 P 0.8545(3) 0.44065(7) 0.80304(9) 0.0747(5) Uani 1 1 d D .
C1 C 0.9515(6) 0.4216(2) 0.8991(3) 0.0485(12) Uani 1 1 d D .
O1 O 1.0184(5) 0.38604(15) 0.9029(3) 0.0668(12) Uani 1 1 d . .
N1 N 0.9471(4) 0.44927(13) 0.9594(2) 0.0389(8) Uani 1 1 d . .
C2 C 1.0138(5) 0.43411(15) 1.0364(3) 0.0396(9) Uani 1 1 d . .
H2 H 1.1238 0.4237 1.0355 0.048 Uiso 1 1 calc R U
C3 C 1.0205(8) 0.47376(18) 1.0917(3) 0.0608(15) Uani 1 1 d . .
H3A H 1.0809 0.4981 1.0733 0.091 Uiso 1 1 calc R U
H3B H 1.0716 0.4645 1.1433 0.091 Uiso 1 1 calc R U
H3C H 0.9134 0.4841 1.0940 0.091 Uiso 1 1 calc R U
C4 C 0.9203(5) 0.39493(15) 1.0629(3) 0.0356(9) Uani 1 1 d . .
O2 O 0.7739(4) 0.39344(12) 1.0368(3) 0.0561(10) Uani 1 1 d . .
O3 O 0.9924(4) 0.36769(11) 1.10875(16) 0.0374(6) Uani 1 1 d . .
P11 P 1.3999(3) -0.03693(8) 0.83947(10) 0.0870(7) Uani 1 1 d D .
C11 C 1.4636(7) -0.01310(19) 0.9370(3) 0.0515(12) Uani 1 1 d D .
N11 N 1.4377(5) -0.03755(14) 0.9969(2) 0.0406(8) Uani 1 1 d . .
H11 H 1.3948 -0.0642 0.9882 0.049 Uiso 1 1 calc R U
O11 O 1.5281(6) 0.02391(16) 0.9417(3) 0.0720(13) Uani 1 1 d . .
C12 C 1.4777(5) -0.02205(15) 1.0768(3) 0.0368(9) Uani 1 1 d . .
H12 H 1.4297 -0.0441 1.1088 0.044 Uiso 1 1 calc R U
C13 C 1.6547(6) -0.02371(19) 1.1052(4) 0.0572(14) Uani 1 1 d . .
H13A H 1.6946 -0.0536 1.0957 0.086 Uiso 1 1 calc R U
H13B H 1.6761 -0.0173 1.1606 0.086 Uiso 1 1 calc R U
H13C H 1.7072 -0.0014 1.0774 0.086 Uiso 1 1 calc R U
C14 C 1.3991(5) 0.02353(14) 1.0881(2) 0.0339(8) Uani 1 1 d . .
O12 O 1.2532(4) 0.02522(12) 1.0626(2) 0.0494(8) Uani 1 1 d . .
O13 O 1.4784(4) 0.05443(10) 1.12277(18) 0.0372(6) Uani 1 1 d . .
P21 P 0.42438(17) 0.69416(5) 0.28884(7) 0.0502(3) Uani 1 1 d D .
C21 C 0.4227(6) 0.73645(17) 0.3674(3) 0.0449(11) Uani 1 1 d D .
O21 O 0.3460(6) 0.77070(16) 0.3515(2) 0.0702(13) Uani 1 1 d . .
N21 N 0.4976(5) 0.72511(13) 0.4374(2) 0.0378(8) Uani 1 1 d . .
H21 H 0.5508 0.6998 0.4429 0.045 Uiso 1 1 calc R U
C22 C 0.4944(5) 0.75309(15) 0.5050(2) 0.0359(9) Uani 1 1 d . .
H22 H 0.3928 0.7700 0.4960 0.043 Uiso 1 1 calc R U
C23 C 0.4924(8) 0.72333(18) 0.5752(3) 0.0520(13) Uani 1 1 d . .
H23A H 0.4066 0.7016 0.5640 0.078 Uiso 1 1 calc R U
H23B H 0.4764 0.7418 0.6194 0.078 Uiso 1 1 calc R U
H23C H 0.5929 0.7075 0.5875 0.078 Uiso 1 1 calc R U
C24 C 0.6280(5) 0.78794(14) 0.5201(3) 0.0358(9) Uani 1 1 d . .
O22 O 0.7287(5) 0.78884(11) 0.4757(2) 0.0515(9) Uani 1 1 d . .
O23 O 0.6244(4) 0.81323(12) 0.57636(19) 0.0454(8) Uani 1 1 d . .
P31 P 0.85649(18) 0.74555(5) 0.28695(7) 0.0536(3) Uani 1 1 d D .
C31 C 0.9199(6) 0.70339(17) 0.3650(3) 0.0405(10) Uani 1 1 d D .
O31 O 0.9780(6) 0.66847(15) 0.3473(2) 0.0628(11) Uani 1 1 d . .
N31 N 0.9049(4) 0.71536(13) 0.4364(2) 0.0344(7) Uani 1 1 d . .
H31 H 0.8623 0.7414 0.4439 0.041 Uiso 1 1 calc R U
C32 C 0.9566(5) 0.68662(15) 0.5021(2) 0.0343(8) Uani 1 1 d . .
H32 H 1.0544 0.6712 0.4924 0.041 Uiso 1 1 calc R U
C33 C 1.0005(7) 0.71454(19) 0.5740(3) 0.0515(13) Uani 1 1 d . .
H33A H 1.0762 0.7376 0.5649 0.077 Uiso 1 1 calc R U
H33B H 1.0479 0.6953 0.6168 0.077 Uiso 1 1 calc R U
H33C H 0.9059 0.7288 0.5871 0.077 Uiso 1 1 calc R U
O32 O 0.7024(4) 0.65129(11) 0.4738(2) 0.0459(8) Uani 1 1 d . .
O33 O 0.8835(4) 0.62161(11) 0.56510(17) 0.0390(7) Uani 1 1 d . .
C34 C 0.8380(5) 0.65010(14) 0.5143(2) 0.0307(8) Uani 1 1 d . .
K101 K 0.73902(9) 0.30648(3) 1.04887(5) 0.02916(16) Uani 1 1 d . .
O101 O 0.9486(3) 0.24799(11) 1.15313(17) 0.0359(6) Uani 1 1 d . .
O102 O 0.7002(4) 0.29503(11) 1.20505(17) 0.0373(6) Uani 1 1 d . .
O103 O 0.4270(4) 0.31085(11) 1.0976(2) 0.0404(7) Uani 1 1 d . .
O104 O 0.4669(4) 0.32265(13) 0.9427(2) 0.0465(8) Uani 1 1 d . .
O105 O 0.7041(4) 0.27866(13) 0.88628(18) 0.0448(8) Uani 1 1 d . .
O106 O 0.9685(4) 0.25485(11) 0.99197(19) 0.0410(7) Uani 1 1 d . .
C101 C 0.9681(6) 0.27239(16) 1.2232(3) 0.0447(11) Uani 1 1 d . .
H10A H 0.9958 0.3038 1.2137 0.054 Uiso 1 1 calc R U
H10B H 1.0545 0.2592 1.2606 0.054 Uiso 1 1 calc R U
C102 C 0.8190(7) 0.27085(16) 1.2551(2) 0.0444(11) Uani 1 1 d . .
H10C H 0.7856 0.2394 1.2594 0.053 Uiso 1 1 calc R U
H10D H 0.8350 0.2844 1.3072 0.053 Uiso 1 1 calc R U
C103 C 0.5471(6) 0.29148(17) 1.2253(3) 0.0445(11) Uani 1 1 d . .
H10E H 0.5512 0.2986 1.2806 0.053 Uiso 1 1 calc R U
H10F H 0.5067 0.2606 1.2161 0.053 Uiso 1 1 calc R U
C104 C 0.4413(6) 0.32395(17) 1.1762(3) 0.0476(12) Uani 1 1 d . .
H10G H 0.3363 0.3242 1.1921 0.057 Uiso 1 1 calc R U
H10H H 0.4860 0.3545 1.1829 0.057 Uiso 1 1 calc R U
C105 C 0.3363(6) 0.34233(18) 1.0469(4) 0.0539(13) Uani 1 1 d . .
H10I H 0.3910 0.3716 1.0496 0.065 Uiso 1 1 calc R U
H10J H 0.2320 0.3467 1.0624 0.065 Uiso 1 1 calc R U
C106 C 0.3169(5) 0.3245(2) 0.9672(4) 0.0540(14) Uani 1 1 d . .
H10K H 0.2702 0.2942 0.9656 0.065 Uiso 1 1 calc R U
H10L H 0.2451 0.3441 0.9321 0.065 Uiso 1 1 calc R U
C107 C 0.4558(7) 0.3128(2) 0.8633(3) 0.0555(14) Uani 1 1 d . .
H10M H 0.3897 0.3356 0.8323 0.067 Uiso 1 1 calc R U
H10N H 0.4062 0.2832 0.8520 0.067 Uiso 1 1 calc R U
C108 C 0.6168(7) 0.3129(2) 0.8427(3) 0.0570(14) Uani 1 1 d . .
H10O H 0.6112 0.3071 0.7868 0.068 Uiso 1 1 calc R U
H10P H 0.6678 0.3423 0.8550 0.068 Uiso 1 1 calc R U
C109 C 0.8551(7) 0.2731(2) 0.8642(3) 0.0574(15) Uani 1 1 d . .
H10Q H 0.9138 0.3017 0.8700 0.069 Uiso 1 1 calc R U
H10R H 0.8433 0.2635 0.8096 0.069 Uiso 1 1 calc R U
C110 C 0.9409(6) 0.2385(2) 0.9151(3) 0.0543(14) Uani 1 1 d . .
H11A H 0.8778 0.2106 0.9123 0.065 Uiso 1 1 calc R U
H11B H 1.0423 0.2316 0.8981 0.065 Uiso 1 1 calc R U
C111 C 1.0598(6) 0.22506(17) 1.0439(3) 0.0480(12) Uani 1 1 d . .
H11C H 1.1604 0.2183 1.0259 0.058 Uiso 1 1 calc R U
H11D H 1.0022 0.1966 1.0470 0.058 Uiso 1 1 calc R U
C112 C 1.0905(5) 0.24705(19) 1.1207(3) 0.0492(13) Uani 1 1 d . .
H11E H 1.1729 0.2304 1.1553 0.059 Uiso 1 1 calc R U
H11F H 1.1285 0.2780 1.1153 0.059 Uiso 1 1 calc R U
K201 K 1.22876(9) 0.11396(3) 1.05622(4) 0.02764(16) Uani 1 1 d . .
O201 O 1.4345(3) 0.17649(10) 1.16257(16) 0.0323(6) Uani 1 1 d . .
O202 O 1.1772(3) 0.13218(11) 1.20838(16) 0.0338(6) Uani 1 1 d . .
O203 O 0.9062(3) 0.11508(10) 1.09745(16) 0.0320(6) Uani 1 1 d . .
O204 O 0.9561(3) 0.10061(11) 0.94414(17) 0.0358(6) Uani 1 1 d . .
O205 O 1.2000(4) 0.14355(11) 0.89262(16) 0.0367(6) Uani 1 1 d . .
O206 O 1.4608(4) 0.16735(10) 1.00239(17) 0.0352(6) Uani 1 1 d . .
C201 C 1.4459(5) 0.15405(15) 1.2344(2) 0.0380(9) Uani 1 1 d . .
H20A H 1.5282 0.1682 1.2728 0.046 Uiso 1 1 calc R U
H20B H 1.4753 0.1224 1.2285 0.046 Uiso 1 1 calc R U
C202 C 1.2894(6) 0.15660(15) 1.2617(2) 0.0373(9) Uani 1 1 d . .
H20C H 1.2977 0.1435 1.3140 0.045 Uiso 1 1 calc R U
H20D H 1.2560 0.1882 1.2640 0.045 Uiso 1 1 calc R U
C203 C 1.0222(5) 0.13485(16) 1.2260(2) 0.0370(9) Uani 1 1 d . .
H20E H 0.9795 0.1654 1.2155 0.044 Uiso 1 1 calc R U
H20F H 1.0232 0.1280 1.2812 0.044 Uiso 1 1 calc R U
C204 C 0.9223(5) 0.10147(16) 1.1763(3) 0.0368(9) Uani 1 1 d . .
H20G H 0.9720 0.0715 1.1827 0.044 Uiso 1 1 calc R U
H20H H 0.8173 0.0995 1.1920 0.044 Uiso 1 1 calc R U
C205 C 0.8216(5) 0.08238(16) 1.0472(3) 0.0401(10) Uani 1 1 d . .
H20I H 0.7168 0.0772 1.0618 0.048 Uiso 1 1 calc R U
H20J H 0.8798 0.0537 1.0520 0.048 Uiso 1 1 calc R U
C206 C 0.8030(4) 0.09871(17) 0.9660(3) 0.0382(9) Uani 1 1 d . .
H20K H 0.7343 0.0781 0.9313 0.046 Uiso 1 1 calc R U
H20L H 0.7542 0.1288 0.9619 0.046 Uiso 1 1 calc R U
C207 C 0.9477(5) 0.11008(18) 0.8649(2) 0.0416(10) Uani 1 1 d . .
H20M H 0.8977 0.1396 0.8527 0.050 Uiso 1 1 calc R U
H20N H 0.8835 0.0871 0.8336 0.050 Uiso 1 1 calc R U
C208 C 1.1111(6) 0.11021(18) 0.8468(2) 0.0428(10) Uani 1 1 d . .
H20O H 1.1603 0.0805 0.8581 0.051 Uiso 1 1 calc R U
H20P H 1.1085 0.1168 0.7913 0.051 Uiso 1 1 calc R U
C209 C 1.3535(5) 0.14824(18) 0.8745(2) 0.0417(10) Uani 1 1 d . .
H20Q H 1.3472 0.1569 0.8196 0.050 Uiso 1 1 calc R U
H20R H 1.4106 0.1194 0.8827 0.050 Uiso 1 1 calc R U
C210 C 1.4384(6) 0.18322(17) 0.9249(3) 0.0429(10) Uani 1 1 d . .
H21A H 1.5415 0.1895 0.9091 0.051 Uiso 1 1 calc R U
H21B H 1.3764 0.2113 0.9205 0.051 Uiso 1 1 calc R U
C211 C 1.5575(5) 0.19580(16) 1.0552(3) 0.0403(10) Uani 1 1 d . .
H21C H 1.5074 0.2255 1.0570 0.048 Uiso 1 1 calc R U
H21D H 1.6612 0.1999 1.0388 0.048 Uiso 1 1 calc R U
C212 C 1.5777(5) 0.17423(17) 1.1329(3) 0.0406(10) Uani 1 1 d . .
H21E H 1.6091 0.1426 1.1287 0.049 Uiso 1 1 calc R U
H21F H 1.6618 0.1897 1.1684 0.049 Uiso 1 1 calc R U
K301 K 0.64637(9) 0.56484(3) 0.49606(5) 0.02999(16) Uani 1 1 d . .
O301 O 0.9170(4) 0.51457(11) 0.4828(2) 0.0402(7) Uani 1 1 d . .
O302 O 0.8062(3) 0.50990(11) 0.62601(18) 0.0371(6) Uani 1 1 d . .
O303 O 0.5213(3) 0.55970(11) 0.63305(17) 0.0374(7) Uani 1 1 d . .
O304 O 0.3068(3) 0.57164(11) 0.49676(18) 0.0360(6) Uani 1 1 d . .
O305 O 0.4301(3) 0.57849(11) 0.35951(17) 0.0393(7) Uani 1 1 d . .
O306 O 0.7083(4) 0.53249(12) 0.34530(18) 0.0406(7) Uani 1 1 d . .
C301 C 0.9892(5) 0.48762(17) 0.5455(3) 0.0451(11) Uani 1 1 d . .
H30A H 1.1025 0.4838 0.5433 0.054 Uiso 1 1 calc R U
H30B H 0.9393 0.4577 0.5428 0.054 Uiso 1 1 calc R U
C302 C 0.9684(5) 0.51064(17) 0.6183(3) 0.0440(10) Uani 1 1 d . .
H30C H 1.0317 0.4953 0.6629 0.053 Uiso 1 1 calc R U
H30D H 1.0053 0.5420 0.6174 0.053 Uiso 1 1 calc R U
C303 C 0.7773(6) 0.53785(16) 0.6881(3) 0.0422(10) Uani 1 1 d . .
H30E H 0.8052 0.5692 0.6779 0.051 Uiso 1 1 calc R U
H30F H 0.8434 0.5281 0.7367 0.051 Uiso 1 1 calc R U
C304 C 0.6076(6) 0.53515(16) 0.6959(2) 0.0421(10) Uani 1 1 d . .
H30G H 0.5725 0.5036 0.6940 0.050 Uiso 1 1 calc R U
H30H H 0.5909 0.5482 0.7457 0.050 Uiso 1 1 calc R U
C305 C 0.3552(5) 0.55877(16) 0.6323(3) 0.0406(10) Uani 1 1 d . .
H30I H 0.3308 0.5689 0.6827 0.049 Uiso 1 1 calc R U
H30J H 0.3145 0.5279 0.6227 0.049 Uiso 1 1 calc R U
C306 C 0.2810(5) 0.58932(16) 0.5694(3) 0.0389(9) Uani 1 1 d . .
H30K H 0.1666 0.5918 0.5702 0.047 Uiso 1 1 calc R U
H30L H 0.3278 0.6196 0.5772 0.047 Uiso 1 1 calc R U
C307 C 0.2420(5) 0.60094(17) 0.4355(3) 0.0422(10) Uani 1 1 d . .
H30M H 0.2935 0.6306 0.4430 0.051 Uiso 1 1 calc R U
H30N H 0.1280 0.6050 0.4357 0.051 Uiso 1 1 calc R U
C308 C 0.2667(5) 0.58171(18) 0.3605(3) 0.0428(10) Uani 1 1 d . .
H30O H 0.2180 0.5517 0.3536 0.051 Uiso 1 1 calc R U
H30P H 0.2167 0.6011 0.3177 0.051 Uiso 1 1 calc R U
C309 C 0.4651(6) 0.56501(19) 0.2874(3) 0.0452(10) Uani 1 1 d . .
H30Q H 0.4158 0.5858 0.2466 0.054 Uiso 1 1 calc R U
H30R H 0.4231 0.5346 0.2746 0.054 Uiso 1 1 calc R U
C310 C 0.6403(6) 0.56518(19) 0.2916(3) 0.0459(10) Uani 1 1 d . .
H31A H 0.6671 0.5586 0.2400 0.055 Uiso 1 1 calc R U
H31B H 0.6828 0.5951 0.3078 0.055 Uiso 1 1 calc R U
C311 C 0.8746(5) 0.53076(18) 0.3484(3) 0.0464(11) Uani 1 1 d . .
H31C H 0.9206 0.5608 0.3600 0.056 Uiso 1 1 calc R U
H31D H 0.8996 0.5209 0.2980 0.056 Uiso 1 1 calc R U
C312 C 0.9426(6) 0.49836(17) 0.4104(3) 0.0465(11) Uani 1 1 d . .
H31E H 0.8920 0.4687 0.4003 0.056 Uiso 1 1 calc R U
H31F H 1.0569 0.4948 0.4104 0.056 Uiso 1 1 calc R U
K401 K 0.82004(9) 0.87395(3) 0.51723(5) 0.03037(17) Uani 1 1 d . .
O401 O 1.1498(3) 0.86845(11) 0.49430(19) 0.0396(7) Uani 1 1 d . .
O402 O 1.0719(3) 0.87414(12) 0.64185(17) 0.0377(6) Uani 1 1 d . .
O403 O 0.8025(3) 0.92285(11) 0.66036(16) 0.0358(6) Uani 1 1 d . .
O404 O 0.5612(3) 0.92892(11) 0.53216(18) 0.0375(6) Uani 1 1 d . .
O405 O 0.6246(4) 0.91849(12) 0.38034(18) 0.0418(7) Uani 1 1 d . .
O406 O 0.8984(4) 0.87036(13) 0.36860(18) 0.0450(7) Uani 1 1 d . .
C401 C 1.2444(5) 0.84875(17) 0.5601(3) 0.0448(11) Uani 1 1 d . .
H40A H 1.3555 0.8477 0.5522 0.054 Uiso 1 1 calc R U
H40B H 1.2087 0.8177 0.5669 0.054 Uiso 1 1 calc R U
C402 C 1.2315(5) 0.87554(17) 0.6299(3) 0.0417(10) Uani 1 1 d . .
H40C H 1.3013 0.8630 0.6753 0.050 Uiso 1 1 calc R U
H40D H 1.2636 0.9069 0.6227 0.050 Uiso 1 1 calc R U
C403 C 1.0513(5) 0.89328(17) 0.7138(2) 0.0402(10) Uani 1 1 d . .
H40E H 1.0912 0.9244 0.7176 0.048 Uiso 1 1 calc R U
H40F H 1.1100 0.8757 0.7570 0.048 Uiso 1 1 calc R U
C404 C 0.8790(6) 0.89257(18) 0.7173(2) 0.0409(10) Uani 1 1 d . .
H40G H 0.8367 0.8620 0.7070 0.049 Uiso 1 1 calc R U
H40H H 0.8607 0.9018 0.7692 0.049 Uiso 1 1 calc R U
C405 C 0.6410(5) 0.92761(19) 0.6664(3) 0.0436(10) Uani 1 1 d . .
H40I H 0.6303 0.9427 0.7154 0.052 Uiso 1 1 calc R U
H40J H 0.5905 0.8978 0.6658 0.052 Uiso 1 1 calc R U
C406 C 0.5637(5) 0.95481(16) 0.5995(3) 0.0409(10) Uani 1 1 d . .
H40K H 0.4551 0.9627 0.6061 0.049 Uiso 1 1 calc R U
H40L H 0.6232 0.9829 0.5957 0.049 Uiso 1 1 calc R U
C407 C 0.4674(5) 0.94844(17) 0.4666(3) 0.0459(11) Uani 1 1 d . .
H40M H 0.5098 0.9782 0.4560 0.055 Uiso 1 1 calc R U
H40N H 0.3580 0.9524 0.4761 0.055 Uiso 1 1 calc R U
C408 C 0.4702(5) 0.9179(2) 0.3995(3) 0.0492(12) Uani 1 1 d . .
H40O H 0.4420 0.8872 0.4130 0.059 Uiso 1 1 calc R U
H40P H 0.3928 0.9281 0.3549 0.059 Uiso 1 1 calc R U
C409 C 0.6374(6) 0.8901(2) 0.3167(3) 0.0551(13) Uani 1 1 d . .
H40Q H 0.5668 0.9007 0.2700 0.066 Uiso 1 1 calc R U
H40R H 0.6063 0.8592 0.3278 0.066 Uiso 1 1 calc R U
C410 C 0.8052(7) 0.8907(2) 0.3033(3) 0.0549(13) Uani 1 1 d . .
H41A H 0.8154 0.8739 0.2558 0.066 Uiso 1 1 calc R U
H41B H 0.8401 0.9219 0.2974 0.066 Uiso 1 1 calc R U
C411 C 1.0583(6) 0.86467(18) 0.3591(3) 0.0486(12) Uani 1 1 d . .
H41C H 1.1077 0.8942 0.3540 0.058 Uiso 1 1 calc R U
H41D H 1.0639 0.8471 0.3118 0.058 Uiso 1 1 calc R U
C412 C 1.1428(6) 0.84057(17) 0.4284(3) 0.0482(11) Uani 1 1 d . .
H41E H 1.0866 0.8125 0.4363 0.058 Uiso 1 1 calc R U
H41F H 1.2506 0.8328 0.4203 0.058 Uiso 1 1 calc R U
H1N H 0.882(8) 0.473(2) 0.959(4) 0.058 Uiso 1 1 d . U
H1P H 0.763(6) 0.4736(15) 0.825(2) 0.058 Uiso 1 1 d D U
H2P H 0.744(5) 0.4059(15) 0.790(2) 0.058 Uiso 1 1 d D U
H11P H 1.367(6) -0.0787(8) 0.859(2) 0.058 Uiso 1 1 d D U
H12P H 1.545(3) -0.0405(17) 0.818(2) 0.058 Uiso 1 1 d D U
H21P H 0.563(4) 0.6731(13) 0.320(2) 0.058 Uiso 1 1 d D U
H22P H 0.476(6) 0.7219(11) 0.2368(16) 0.058 Uiso 1 1 d D U
H31P H 0.756(5) 0.7694(12) 0.322(2) 0.058 Uiso 1 1 d D U
H32P H 0.764(5) 0.7187(11) 0.2369(17) 0.058 Uiso 1 1 d D U

loop_
_atom_site_aniso_label
_atom_site_aniso_U_11
_atom_site_aniso_U_22
_atom_site_aniso_U_33
_atom_site_aniso_U_23
_atom_site_aniso_U_13
_atom_site_aniso_U_12
P1 0.0993(13) 0.0722(11) 0.0480(8) 0.0100(7) -0.0011(8) 0.0181(10)
C1 0.036(2) 0.060(3) 0.050(3) 0.008(2) 0.0071(19) 0.014(2)
O1 0.062(2) 0.058(3) 0.075(3) -0.016(2) -0.004(2) 0.027(2)
N1 0.0362(18) 0.0321(19) 0.048(2) 0.0051(16) 0.0047(15) 0.0056(16)
C2 0.036(2) 0.031(2) 0.050(2) 0.0069(19) 0.0010(18) -0.0025(18)
C3 0.080(4) 0.035(3) 0.061(3) -0.001(2) -0.005(3) -0.013(3)
C4 0.037(2) 0.0242(19) 0.045(2) 0.0007(17) 0.0065(17) -0.0005(17)
O2 0.0364(17) 0.0297(17) 0.099(3) 0.0167(18) 0.0019(18) -0.0013(14)
O3 0.0421(15) 0.0358(16) 0.0337(14) 0.0054(12) 0.0047(11) -0.0015(14)
P11 0.1312(18) 0.0862(13) 0.0488(8) -0.0113(8) 0.0302(10) -0.0368(13)
C11 0.061(3) 0.047(3) 0.052(3) -0.005(2) 0.024(2) -0.014(3)
N11 0.0415(19) 0.0322(19) 0.052(2) -0.0084(16) 0.0185(17) -0.0078(17)
O11 0.094(3) 0.059(3) 0.069(3) 0.000(2) 0.029(2) -0.038(3)
C12 0.0306(19) 0.028(2) 0.052(2) -0.0005(18) 0.0094(17) 0.0001(17)
C13 0.037(2) 0.041(3) 0.090(4) -0.005(3) 0.001(2) 0.004(2)
C14 0.0347(19) 0.0256(19) 0.043(2) -0.0016(16) 0.0112(16) 0.0004(17)
O12 0.0351(16) 0.0276(16) 0.083(2) -0.0093(16) 0.0013(16) -0.0029(14)
O13 0.0370(14) 0.0325(16) 0.0430(16) -0.0085(12) 0.0091(12) -0.0055(13)
P21 0.0579(7) 0.0523(7) 0.0405(6) -0.0065(5) 0.0085(5) 0.0091(6)
C21 0.057(3) 0.041(3) 0.038(2) 0.0001(19) 0.0135(19) 0.017(2)
O21 0.100(3) 0.070(3) 0.0415(19) 0.0065(18) 0.0130(19) 0.049(3)
N21 0.0440(19) 0.0321(18) 0.0382(18) 0.0013(15) 0.0098(15) 0.0084(16)
C22 0.041(2) 0.030(2) 0.039(2) -0.0035(17) 0.0152(16) 0.0062(18)
C23 0.075(4) 0.042(3) 0.044(3) 0.002(2) 0.023(2) -0.007(3)
C24 0.040(2) 0.027(2) 0.044(2) 0.0024(17) 0.0154(17) 0.0051(18)
O22 0.063(2) 0.0300(16) 0.072(2) -0.0086(15) 0.0410(19) -0.0040(16)
O23 0.0474(17) 0.0432(19) 0.0489(18) -0.0109(15) 0.0173(14) -0.0019(15)
P31 0.0631(8) 0.0617(9) 0.0374(6) 0.0088(6) 0.0125(5) 0.0105(7)
C31 0.047(2) 0.041(2) 0.034(2) -0.0029(18) 0.0084(17) 0.006(2)
O31 0.085(3) 0.060(2) 0.0439(19) -0.0073(17) 0.0117(18) 0.031(2)
N31 0.0398(18) 0.0307(18) 0.0345(17) -0.0030(14) 0.0116(14) 0.0012(15)
C32 0.0349(19) 0.035(2) 0.0328(19) -0.0002(16) 0.0054(15) -0.0038(18)
C33 0.068(3) 0.044(3) 0.039(2) -0.001(2) -0.002(2) -0.020(3)
O32 0.0338(15) 0.0323(16) 0.066(2) 0.0064(15) -0.0075(14) 0.0007(13)
O33 0.0409(15) 0.0356(16) 0.0383(15) 0.0066(13) -0.0002(12) -0.0045(14)
C34 0.0308(18) 0.0267(19) 0.0337(19) -0.0050(15) 0.0026(14) -0.0010(16)
K101 0.0278(3) 0.0247(4) 0.0339(4) 0.0007(3) 0.0018(3) 0.0018(3)
O101 0.0307(13) 0.0327(15) 0.0422(15) 0.0044(12) -0.0006(11) 0.0002(12)
O102 0.0418(16) 0.0354(16) 0.0347(14) 0.0041(12) 0.0063(12) -0.0043(13)
O103 0.0342(14) 0.0320(16) 0.0571(18) -0.0043(14) 0.0135(13) 0.0074(13)
O104 0.0297(15) 0.054(2) 0.0521(18) 0.0119(16) -0.0047(13) -0.0005(15)
O105 0.0458(17) 0.056(2) 0.0340(15) 0.0016(14) 0.0089(13) -0.0107(16)
O106 0.0433(16) 0.0322(16) 0.0491(17) -0.0001(13) 0.0121(13) 0.0091(14)
C101 0.047(2) 0.032(2) 0.047(2) 0.0033(19) -0.0167(19) -0.002(2)
C102 0.072(3) 0.031(2) 0.0260(19) 0.0010(16) -0.0021(19) 0.000(2)
C103 0.056(3) 0.038(2) 0.045(2) -0.0115(19) 0.023(2) -0.018(2)
C104 0.042(2) 0.034(2) 0.072(3) -0.017(2) 0.027(2) -0.005(2)
C105 0.035(2) 0.036(3) 0.093(4) 0.014(3) 0.018(2) 0.013(2)
C106 0.025(2) 0.053(3) 0.081(4) 0.018(3) -0.003(2) 0.007(2)
C107 0.056(3) 0.062(3) 0.042(2) 0.022(2) -0.014(2) -0.007(3)
C108 0.065(3) 0.066(4) 0.039(2) 0.020(2) 0.004(2) -0.009(3)
C109 0.050(3) 0.085(4) 0.040(2) -0.008(3) 0.016(2) -0.013(3)
C110 0.047(3) 0.059(3) 0.063(3) -0.024(3) 0.025(2) -0.006(3)
C111 0.045(3) 0.033(2) 0.071(3) 0.016(2) 0.026(2) 0.015(2)
C112 0.0233(19) 0.054(3) 0.069(3) 0.028(3) 0.0038(19) 0.006(2)
K201 0.0269(3) 0.0251(4) 0.0310(4) -0.0009(3) 0.0050(3) -0.0021(3)
O201 0.0274(13) 0.0297(14) 0.0384(14) -0.0034(12) 0.0011(10) 0.0031(11)
O202 0.0345(14) 0.0362(15) 0.0304(13) -0.0030(12) 0.0044(11) 0.0040(13)
O203 0.0285(12) 0.0312(14) 0.0379(14) 0.0045(12) 0.0098(10) -0.0034(12)
O204 0.0244(13) 0.0461(18) 0.0360(14) -0.0053(13) 0.0027(10) -0.0011(12)
O205 0.0347(14) 0.0441(17) 0.0328(14) -0.0031(12) 0.0104(11) -0.0005(13)
O206 0.0360(14) 0.0309(15) 0.0404(15) -0.0018(12) 0.0111(12) -0.0095(13)
C201 0.042(2) 0.030(2) 0.037(2) -0.0017(17) -0.0101(17) 0.0009(18)
C202 0.052(2) 0.030(2) 0.0266(18) -0.0013(15) -0.0030(16) 0.0025(19)
C203 0.039(2) 0.044(2) 0.0308(19) 0.0089(17) 0.0157(16) 0.015(2)
C204 0.0292(18) 0.038(2) 0.045(2) 0.0174(18) 0.0123(16) 0.0053(17)
C205 0.0317(19) 0.032(2) 0.059(3) -0.0055(19) 0.0141(18) -0.0106(18)
C206 0.0179(16) 0.040(2) 0.056(3) -0.011(2) 0.0028(16) -0.0050(16)
C207 0.038(2) 0.053(3) 0.0308(19) -0.0100(19) -0.0051(16) -0.002(2)
C208 0.048(2) 0.051(3) 0.031(2) -0.0087(19) 0.0094(17) 0.000(2)
C209 0.038(2) 0.058(3) 0.033(2) 0.0056(19) 0.0166(17) 0.001(2)
C210 0.043(2) 0.043(3) 0.047(2) 0.012(2) 0.0218(19) -0.004(2)
C211 0.0278(19) 0.032(2) 0.065(3) -0.013(2) 0.0183(18) -0.0116(18)
C212 0.0208(17) 0.040(2) 0.059(3) -0.020(2) 0.0017(17) 0.0010(17)
K301 0.0260(3) 0.0296(4) 0.0347(4) -0.0006(3) 0.0059(3) -0.0017(3)
O301 0.0326(14) 0.0331(16) 0.0560(18) -0.0051(14) 0.0102(13) 0.0029(13)
O302 0.0297(13) 0.0330(15) 0.0449(16) -0.0018(13) -0.0046(11) -0.0059(12)
O303 0.0331(14) 0.0423(18) 0.0374(15) 0.0032(13) 0.0077(11) -0.0037(13)
O304 0.0283(13) 0.0365(16) 0.0440(15) -0.0015(13) 0.0088(11) 0.0038(12)
O305 0.0315(14) 0.0485(19) 0.0373(15) -0.0005(13) 0.0035(11) -0.0036(13)
O306 0.0361(15) 0.0444(18) 0.0438(16) 0.0003(14) 0.0140(12) -0.0094(14)
C301 0.0295(19) 0.036(2) 0.069(3) 0.000(2) 0.0040(19) 0.0005(19)
C302 0.0281(19) 0.039(2) 0.062(3) 0.003(2) -0.0035(18) -0.0022(18)
C303 0.049(2) 0.032(2) 0.041(2) -0.0039(18) -0.0076(18) -0.002(2)
C304 0.059(3) 0.036(2) 0.0302(19) -0.0015(17) 0.0038(18) -0.006(2)
C305 0.037(2) 0.041(2) 0.048(2) -0.0031(19) 0.0182(18) -0.0075(19)
C306 0.0306(19) 0.040(2) 0.049(2) -0.0051(19) 0.0156(17) -0.0026(18)
C307 0.0304(19) 0.041(2) 0.053(3) 0.000(2) 0.0003(17) 0.0045(19)
C308 0.031(2) 0.047(3) 0.046(2) 0.002(2) -0.0048(17) -0.0024(19)
C309 0.049(2) 0.051(3) 0.035(2) 0.002(2) 0.0050(18) -0.008(2)
C310 0.051(2) 0.050(3) 0.039(2) 0.004(2) 0.0144(18) -0.009(2)
C311 0.037(2) 0.049(3) 0.059(3) -0.006(2) 0.025(2) -0.011(2)
C312 0.036(2) 0.042(3) 0.066(3) -0.014(2) 0.024(2) -0.002(2)
K401 0.0251(3) 0.0307(4) 0.0352(4) -0.0001(3) 0.0047(3) 0.0025(3)
O401 0.0314(14) 0.0342(16) 0.0559(18) 0.0036(14) 0.0152(13) 0.0067(13)
O402 0.0244(12) 0.0444(17) 0.0430(15) 0.0044(14) 0.0014(11) -0.0033(13)
O403 0.0356(14) 0.0398(16) 0.0325(13) 0.0050(12) 0.0071(11) 0.0001(13)
O404 0.0304(13) 0.0338(16) 0.0463(16) 0.0076(13) 0.0006(12) 0.0091(13)
O405 0.0332(14) 0.0501(19) 0.0386(15) -0.0014(14) -0.0043(12) -0.0098(14)
O406 0.0452(16) 0.051(2) 0.0413(16) -0.0042(15) 0.0145(13) -0.0079(16)
C401 0.0263(19) 0.036(2) 0.073(3) 0.015(2) 0.0111(19) 0.0081(18)
C402 0.0242(17) 0.037(2) 0.060(3) 0.011(2) -0.0034(17) 0.0015(18)
C403 0.042(2) 0.044(2) 0.0307(19) 0.0070(18) -0.0053(16) -0.003(2)
C404 0.045(2) 0.047(3) 0.0295(19) 0.0074(18) 0.0041(16) -0.002(2)
C405 0.040(2) 0.053(3) 0.043(2) 0.004(2) 0.0203(18) 0.005(2)
C406 0.035(2) 0.035(2) 0.056(3) 0.0039(19) 0.0195(18) 0.0081(19)
C407 0.0295(19) 0.042(3) 0.065(3) 0.022(2) 0.0051(19) 0.0078(19)
C408 0.033(2) 0.057(3) 0.052(3) 0.016(2) -0.0101(19) -0.009(2)
C409 0.053(3) 0.066(4) 0.041(2) -0.012(2) -0.005(2) -0.019(3)
C410 0.065(3) 0.068(4) 0.032(2) -0.011(2) 0.007(2) -0.015(3)
C411 0.057(3) 0.045(3) 0.051(3) -0.007(2) 0.028(2) -0.005(2)
C412 0.053(3) 0.036(2) 0.062(3) -0.002(2) 0.028(2) 0.003(2)

loop_
_atom_type_symbol
_atom_type_description
_atom_type_scat_dispersion_real
_atom_type_scat_dispersion_imag
_atom_type_scat_source
C C 0.0181 0.0091 'International Tables Vol C Tables 4.2.6.8 and 6.1.1.4'
H H 0.0000 0.0000 'International Tables Vol C Tables 4.2.6.8 and 6.1.1.4'
N N 0.0311 0.0180 'International Tables Vol C Tables 4.2.6.8 and 6.1.1.4'
O O 0.0492 0.0322 'International Tables Vol C Tables 4.2.6.8 and 6.1.1.4'
P P 0.2955 0.4335 'International Tables Vol C Tables 4.2.6.8 and 6.1.1.4'
K K 0.3868 1.0657 'International Tables Vol C Tables 4.2.6.8 and 6.1.1.4'

loop_
_geom_angle_atom_site_label_1
_geom_angle_atom_site_label_2
_geom_angle_atom_site_label_3
_geom_angle
C1 P1 H1P 99.5(14)
C1 P1 H2P 96.4(14)
H1P P1 H2P 100(4)
O1 C1 N1 124.9(5)
O1 C1 P1 117.6(4)
N1 C1 P1 117.5(4)
C1 N1 C2 118.8(4)
C1 N1 H1N 124(4)
C2 N1 H1N 114(4)
N1 C2 C3 108.6(4)
N1 C2 C4 111.9(4)
C3 C2 C4 111.5(4)
N1 C2 H2 108.3
C3 C2 H2 108.3
C4 C2 H2 108.3
C2 C3 H3A 109.5
C2 C3 H3B 109.5
H3A C3 H3B 109.5
C2 C3 H3C 109.5
H3A C3 H3C 109.5
H3B C3 H3C 109.5
O3 C4 O2 125.0(4)
O3 C4 C2 117.8(4)
O2 C4 C2 117.2(4)
O3 C4 K101 71.3(2)
O2 C4 K101 58.5(2)
C2 C4 K101 157.0(3)
C4 O2 K101 97.2(3)
C4 O3 K101 84.9(3)
C11 P11 H11P 99.5(14)
C11 P11 H12P 98.0(14)
H11P P11 H12P 104(2)
O11 C11 N11 124.9(5)
O11 C11 P11 117.9(4)
N11 C11 P11 117.3(4)
C11 N11 C12 122.8(4)
C11 N11 H11 118.6
C12 N11 H11 118.6
N11 C12 C13 111.6(4)
N11 C12 C14 111.3(4)
C13 C12 C14 114.9(4)
N11 C12 H12 106.1
C13 C12 H12 106.1
C14 C12 H12 106.1
C12 C13 H13A 109.5
C12 C13 H13B 109.5
H13A C13 H13B 109.5
C12 C13 H13C 109.5
H13A C13 H13C 109.5
H13B C13 H13C 109.5
O13 C14 O12 125.2(4)
O13 C14 C12 119.9(4)
O12 C14 C12 114.9(4)
O13 C14 K201 69.2(2)
O12 C14 K201 59.0(2)
C12 C14 K201 162.4(3)
C14 O12 K201 97.0(3)
C14 O13 K201 86.9(3)
C21 P21 H21P 97.5(14)
C21 P21 H22P 97.2(14)
H21P P21 H22P 101(2)
O21 C21 N21 125.6(4)
O21 C21 P21 117.7(4)
N21 C21 P21 116.5(4)
C21 N21 C22 122.3(4)
C21 N21 H21 118.9
C22 N21 H21 118.9
N21 C22 C23 109.2(4)
N21 C22 C24 114.5(3)
C23 C22 C24 111.2(4)
N21 C22 H22 107.2
C23 C22 H22 107.2
C24 C22 H22 107.2
C22 C23 H23A 109.5
C22 C23 H23B 109.5
H23A C23 H23B 109.5
C22 C23 H23C 109.5
H23A C23 H23C 109.5
H23B C23 H23C 109.5
O23 C24 O22 126.0(4)
O23 C24 C22 115.5(4)
O22 C24 C22 118.6(4)
O23 C24 K401 65.7(2)
O22 C24 K401 62.8(2)
C22 C24 K401 162.5(3)
C24 O22 K401 93.0(3)
C24 O23 K401 90.2(3)
C31 P31 H31P 99.1(14)
C31 P31 H32P 98.4(14)
H31P P31 H32P 105(2)
O31 C31 N31 125.4(5)
O31 C31 P31 118.0(4)
N31 C31 P31 116.5(4)
C31 N31 C32 121.8(4)
C31 N31 H31 119.1
C32 N31 H31 119.1
N31 C32 C33 110.0(4)
N31 C32 C34 114.1(3)
C33 C32 C34 110.9(4)
N31 C32 H32 107.2
C33 C32 H32 107.2
C34 C32 H32 107.2
C32 C33 H33A 109.5
C32 C33 H33B 109.5
H33A C33 H33B 109.5
C32 C33 H33C 109.5
H33A C33 H33C 109.5
H33B C33 H33C 109.5
C34 O32 K301 93.6(3)
C34 O33 K301 89.0(2)
O33 C34 O32 125.0(4)
O33 C34 C32 116.6(4)
O32 C34 C32 118.4(4)
O33 C34 K301 66.6(2)
O32 C34 K301 61.7(2)
C32 C34 K301 161.6(3)
O2 K101 O104 82.49(12)
O2 K101 O106 114.61(12)
O104 K101 O106 114.81(11)
O2 K101 O102 103.32(13)
O104 K101 O102 116.60(10)
O106 K101 O102 118.56(10)
O2 K101 O3 47.05(10)
O104 K101 O3 129.16(10)
O106 K101 O3 86.78(10)
O102 K101 O3 85.81(9)
O2 K101 O101 124.99(11)
O104 K101 O101 152.36(11)
O106 K101 O101 59.92(9)
O102 K101 O101 58.82(9)
O3 K101 O101 78.48(9)
O2 K101 O105 101.29(13)
O104 K101 O105 57.25(11)
O106 K101 O105 57.76(10)
O102 K101 O105 153.48(10)
O3 K101 O105 118.65(9)
O101 K101 O105 113.11(10)
O2 K101 O103 95.81(11)
O104 K101 O103 58.73(10)
O106 K101 O103 148.41(10)
O102 K101 O103 57.87(10)
O3 K101 O103 122.13(9)
O101 K101 O103 109.99(9)
O105 K101 O103 109.93(10)
O2 K101 C4 24.31(11)
O104 K101 C4 105.42(12)
O106 K101 C4 97.05(11)
O102 K101 C4 99.57(11)
O3 K101 C4 23.78(11)
O101 K101 C4 102.20(11)
O105 K101 C4 106.94(11)
O103 K101 C4 114.54(11)
O2 K101 C101 107.57(12)
O104 K101 C101 157.57(12)
O106 K101 C101 79.86(12)
O102 K101 C101 42.32(11)
O3 K101 C101 65.55(10)
O101 K101 C101 23.24(10)
O105 K101 C101 135.88(12)
O103 K101 C101 99.68(12)
C4 K101 C101 88.53(12)
C101 O101 C112 111.7(4)
C101 O101 K101 102.1(2)
C112 O101 K101 104.0(2)
C103 O102 C102 114.0(4)
C103 O102 K101 120.7(3)
C102 O102 K101 117.9(3)
C104 O103 C105 112.0(4)
C104 O103 K101 110.8(3)
C105 O103 K101 106.1(3)
C107 O104 C106 112.8(4)
C107 O104 K101 122.5(3)
C106 O104 K101 120.5(3)
C108 O105 C109 111.4(4)
C108 O105 K101 106.3(3)
C109 O105 K101 110.2(3)
C111 O106 C110 112.6(4)
C111 O106 K101 117.6(3)
C110 O106 K101 120.6(3)
O101 C101 C102 109.0(4)
O101 C101 K101 54.70(19)
C102 C101 K101 86.6(2)
O101 C101 H10A 109.9
C102 C101 H10A 109.9
K101 C101 H10A 72.2
O101 C101 H10B 109.9
C102 C101 H10B 109.9
K101 C101 H10B 161.4
H10A C101 H10B 108.3
O102 C102 C101 109.2(4)
O102 C102 H10C 109.8
C101 C102 H10C 109.8
O102 C102 H10D 109.8
C101 C102 H10D 109.8
H10C C102 H10D 108.3
O102 C103 C104 107.9(4)
O102 C103 H10E 110.1
C104 C103 H10E 110.1
O102 C103 H10F 110.1
C104 C103 H10F 110.1
H10E C103 H10F 108.4
O103 C104 C103 109.1(4)
O103 C104 H10G 109.9
C103 C104 H10G 109.9
O103 C104 H10H 109.9
C103 C104 H10H 109.9
H10G C104 H10H 108.3
O103 C105 C106 108.4(4)
O103 C105 H10I 110.0
C106 C105 H10I 110.0
O103 C105 H10J 110.0
C106 C105 H10J 110.0
H10I C105 H10J 108.4
O104 C106 C105 109.4(4)
O104 C106 H10K 109.8
C105 C106 H10K 109.8
O104 C106 H10L 109.8
C105 C106 H10L 109.8
H10K C106 H10L 108.2
O104 C107 C108 109.0(4)
O104 C107 H10M 109.9
C108 C107 H10M 109.9
O104 C107 H10N 109.9
C108 C107 H10N 109.9
H10M C107 H10N 108.3
O105 C108 C107 107.5(4)
O105 C108 H10O 110.2
C107 C108 H10O 110.2
O105 C108 H10P 110.2
C107 C108 H10P 110.2
H10O C108 H10P 108.5
O105 C109 C110 107.7(4)
O105 C109 H10Q 110.2
C110 C109 H10Q 110.2
O105 C109 H10R 110.2
C110 C109 H10R 110.2
H10Q C109 H10R 108.5
O106 C110 C109 108.8(4)
O106 C110 H11A 109.9
C109 C110 H11A 109.9
O106 C110 H11B 109.9
C109 C110 H11B 109.9
H11A C110 H11B 108.3
O106 C111 C112 107.7(4)
O106 C111 H11C 110.2
C112 C111 H11C 110.2
O106 C111 H11D 110.2
C112 C111 H11D 110.2
H11C C111 H11D 108.5
O101 C112 C111 109.6(4)
O101 C112 H11E 109.8
C111 C112 H11E 109.8
O101 C112 H11F 109.8
C111 C112 H11F 109.8
H11E C112 H11F 108.2
O12 K201 O202 100.08(11)
O12 K201 O204 86.56(10)
O202 K201 O204 116.22(9)
O12 K201 O206 121.27(11)
O202 K201 O206 115.75(9)
O204 K201 O206 113.34(9)
O12 K201 O13 47.17(9)
O202 K201 O13 87.61(9)
O204 K201 O13 132.22(10)
O206 K201 O13 87.86(9)
O12 K201 O205 109.29(11)
O202 K201 O205 148.45(9)
O204 K201 O205 56.18(9)
O206 K201 O205 57.52(9)
O13 K201 O205 120.81(9)
O12 K201 O203 94.09(10)
O202 K201 O203 58.15(8)
O204 K201 O203 58.12(8)
O206 K201 O203 144.02(9)
O13 K201 O203 124.76(9)
O205 K201 O203 107.32(8)
O12 K201 O201 123.97(10)
O202 K201 O201 57.45(9)
O204 K201 O201 148.86(9)
O206 K201 O201 58.81(8)
O13 K201 O201 78.90(8)
O205 K201 O201 111.24(9)
O203 K201 O201 108.63(8)
O12 K201 C14 24.02(11)
O202 K201 C14 98.12(10)
O204 K201 C14 108.55(11)
O206 K201 C14 102.29(10)
O13 K201 C14 23.83(10)
O205 K201 C14 113.39(10)
O203 K201 C14 113.60(10)
O201 K201 C14 102.58(10)
C201 O201 C212 111.6(3)
C201 O201 K201 101.9(2)
C212 O201 K201 101.6(2)
C203 O202 C202 112.8(3)
C203 O202 K201 121.0(2)
C202 O202 K201 121.4(2)
C204 O203 C205 111.2(3)
C204 O203 K201 106.6(2)
C205 O203 K201 104.0(2)
C207 O204 C206 111.8(3)
C207 O204 K201 124.0(2)
C206 O204 K201 120.9(2)
C209 O205 C208 112.1(3)
C209 O205 K201 108.3(2)
C208 O205 K201 106.9(3)
C211 O206 C210 113.4(4)
C211 O206 K201 119.2(2)
C210 O206 K201 120.9(3)
O201 C201 C202 108.9(3)
O201 C201 H20A 109.9
C202 C201 H20A 109.9
O201 C201 H20B 109.9
C202 C201 H20B 109.9
H20A C201 H20B 108.3
O202 C202 C201 108.1(3)
O202 C202 H20C 110.1
C201 C202 H20C 110.1
O202 C202 H20D 110.1
C201 C202 H20D 110.1
H20C C202 H20D 108.4
O202 C203 C204 107.8(3)
O202 C203 H20E 110.2
C204 C203 H20E 110.2
O202 C203 H20F 110.2
C204 C203 H20F 110.2
H20E C203 H20F 108.5
O203 C204 C203 109.3(3)
O203 C204 H20G 109.8
C203 C204 H20G 109.8
O203 C204 H20H 109.8
C203 C204 H20H 109.8
H20G C204 H20H 108.3
O203 C205 C206 109.3(4)
O203 C205 H20I 109.8
C206 C205 H20I 109.8
O203 C205 H20J 109.8
C206 C205 H20J 109.8
H20I C205 H20J 108.3
O204 C206 C205 108.0(3)
O204 C206 H20K 110.1
C205 C206 H20K 110.1
O204 C206 H20L 110.1
C205 C206 H20L 110.1
H20K C206 H20L 108.4
O204 C207 C208 108.3(3)
O204 C207 H20M 110.0
C208 C207 H20M 110.0
O204 C207 H20N 110.0
C208 C207 H20N 110.0
H20M C207 H20N 108.4
O205 C208 C207 108.6(3)
O205 C208 H20O 110.0
C207 C208 H20O 110.0
O205 C208 H20P 110.0
C207 C208 H20P 110.0
H20O C208 H20P 108.3
O205 C209 C210 108.8(4)
O205 C209 H20Q 109.9
C210 C209 H20Q 109.9
O205 C209 H20R 109.9
C210 C209 H20R 109.9
H20Q C209 H20R 108.3
O206 C210 C209 108.2(4)
O206 C210 H21A 110.1
C209 C210 H21A 110.1
O206 C210 H21B 110.1
C209 C210 H21B 110.1
H21A C210 H21B 108.4
O206 C211 C212 107.8(4)
O206 C211 H21C 110.1
C212 C211 H21C 110.1
O206 C211 H21D 110.1
C212 C211 H21D 110.1
H21C C211 H21D 108.5
O201 C212 C211 109.8(3)
O201 C212 H21E 109.7
C211 C212 H21E 109.7
O201 C212 H21F 109.7
C211 C212 H21F 109.7
H21E C212 H21F 108.2
O32 K301 O33 48.29(9)
O32 K301 O303 106.48(11)
O33 K301 O303 91.01(9)
O32 K301 O305 81.10(10)
O33 K301 O305 128.34(10)
O303 K301 O305 116.50(9)
O32 K301 O301 109.39(10)
O33 K301 O301 78.58(10)
O303 K301 O301 118.89(10)
O305 K301 O301 116.63(10)
O32 K301 O304 97.95(10)
O33 K301 O304 128.20(10)
O303 K301 O304 58.33(9)
O305 K301 O304 58.18(9)
O301 K301 O304 151.29(10)
O32 K301 O306 96.99(11)
O33 K301 O306 111.32(9)
O303 K301 O306 155.03(10)
O305 K301 O306 58.30(9)
O301 K301 O306 58.42(10)
O304 K301 O306 110.75(9)
O32 K301 O302 125.25(10)
O33 K301 O302 77.67(9)
O303 K301 O302 60.17(9)
O305 K301 O302 153.64(10)
O301 K301 O302 58.77(10)
O304 K301 O302 111.88(9)
O306 K301 O302 112.38(10)
O32 K301 C34 24.66(11)
O33 K301 C34 24.38(10)
O303 K301 C34 103.63(10)
O305 K301 C34 103.99(11)
O301 K301 C34 90.75(10)
O304 K301 C34 117.93(10)
O306 K301 C34 101.25(10)
O302 K301 C34 102.05(10)
O32 K301 C303 109.24(11)
O33 K301 C303 67.62(10)
O303 K301 C303 42.36(11)
O305 K301 C303 157.76(11)
O301 K301 C303 79.35(11)
O304 K301 C303 100.19(11)
O306 K301 C303 135.94(11)
O302 K301 C303 24.00(10)
C34 K301 C303 90.46(11)
C312 O301 C301 112.9(4)
C312 O301 K301 120.8(3)
C301 O301 K301 120.1(3)
C302 O302 C303 111.1(3)
C302 O302 K301 104.9(3)
C303 O302 K301 98.5(2)
C305 O303 C304 113.0(3)
C305 O303 K301 121.3(2)
C304 O303 K301 117.9(3)
C307 O304 C306 110.3(3)
C307 O304 K301 107.8(2)
C306 O304 K301 109.3(2)
C309 O305 C308 113.1(4)
C309 O305 K301 121.0(3)
C308 O305 K301 121.3(3)
C310 O306 C311 110.7(4)
C310 O306 K301 104.8(3)
C311 O306 K301 107.8(3)
O301 C301 C302 107.7(4)
O301 C301 H30A 110.2
C302 C301 H30A 110.2
O301 C301 H30B 110.2
C302 C301 H30B 110.2
H30A C301 H30B 108.5
O302 C302 C301 109.4(4)
O302 C302 H30C 109.8
C301 C302 H30C 109.8
O302 C302 H30D 109.8
C301 C302 H30D 109.8
H30C C302 H30D 108.2
O302 C303 C304 109.6(4)
O302 C303 K301 57.5(2)
C304 C303 K301 86.3(2)
O302 C303 H30E 109.8
C304 C303 H30E 109.8
K301 C303 H30E 69.8
O302 C303 H30F 109.8
C304 C303 H30F 109.8
K301 C303 H30F 163.0
H30E C303 H30F 108.2
O303 C304 C303 107.1(4)
O303 C304 H30G 110.3
C303 C304 H30G 110.3
O303 C304 H30H 110.3
C303 C304 H30H 110.3
H30G C304 H30H 108.5
O303 C305 C306 107.5(3)
O303 C305 H30I 110.2
C306 C305 H30I 110.2
O303 C305 H30J 110.2
C306 C305 H30J 110.2
H30I C305 H30J 108.5
O304 C306 C305 108.9(4)
O304 C306 H30K 109.9
C305 C306 H30K 109.9
O304 C306 H30L 109.9
C305 C306 H30L 109.9
H30K C306 H30L 108.3
O304 C307 C308 109.6(4)
O304 C307 H30M 109.7
C308 C307 H30M 109.7
O304 C307 H30N 109.7
C308 C307 H30N 109.7
H30M C307 H30N 108.2
O305 C308 C307 109.0(4)
O305 C308 H30O 109.9
C307 C308 H30O 109.9
O305 C308 H30P 109.9
C307 C308 H30P 109.9
H30O C308 H30P 108.3
O305 C309 C310 108.6(4)
O305 C309 H30Q 110.0
C310 C309 H30Q 110.0
O305 C309 H30R 110.0
C310 C309 H30R 110.0
H30Q C309 H30R 108.4
O306 C310 C309 109.4(4)
O306 C310 H31A 109.8
C309 C310 H31A 109.8
O306 C310 H31B 109.8
C309 C310 H31B 109.8
H31A C310 H31B 108.2
O306 C311 C312 108.8(4)
O306 C311 H31C 109.9
C312 C311 H31C 109.9
O306 C311 H31D 109.9
C312 C311 H31D 109.9
H31C C311 H31D 108.3
O301 C312 C311 109.4(4)
O301 C312 H31E 109.8
C311 C312 H31E 109.8
O301 C312 H31F 109.8
C311 C312 H31F 109.8
H31E C312 H31F 108.2
O22 K401 O23 47.74(9)
O22 K401 O406 79.53(11)
O23 K401 O406 125.05(10)
O22 K401 O404 111.77(11)
O23 K401 O404 78.97(10)
O406 K401 O404 115.11(10)
O22 K401 O402 111.20(12)
O23 K401 O402 98.47(10)
O406 K401 O402 116.81(10)
O404 K401 O402 116.54(10)
O22 K401 O403 129.86(10)
O23 K401 O403 83.42(9)
O406 K401 O403 150.60(10)
O404 K401 O403 58.43(9)
O402 K401 O403 58.31(9)
O22 K401 O401 98.88(10)
O23 K401 O401 132.17(10)
O406 K401 O401 58.95(10)
O404 K401 O401 147.50(10)
O402 K401 O401 57.87(9)
O403 K401 O401 109.42(9)
O22 K401 O405 95.72(12)
O23 K401 O405 106.98(10)
O406 K401 O405 57.43(10)
O404 K401 O405 57.92(9)
O402 K401 O405 151.41(10)
O403 K401 O405 111.32(9)
O401 K401 O405 109.98(9)
O22 K401 C24 24.24(10)
O23 K401 C24 24.07(11)
O406 K401 C24 101.35(11)
O404 K401 C24 92.86(11)
O402 K401 C24 109.76(11)
O403 K401 C24 107.46(10)
O401 K401 C24 119.51(11)
O405 K401 C24 98.72(11)
O22 K401 C404 113.81(12)
O23 K401 C404 74.18(11)
O406 K401 C404 157.00(11)
O404 K401 C404 78.51(11)
O402 K401 C404 41.92(10)
O403 K401 C404 23.45(10)
O401 K401 C404 99.32(10)
O405 K401 C404 134.38(11)
C24 K401 C404 96.09(12)
C412 O401 C401 111.1(4)
C412 O401 K401 103.4(3)
C401 O401 K401 110.4(2)
C403 O402 C402 112.5(3)
C403 O402 K401 119.8(2)
C402 O402 K401 121.6(3)
C405 O403 C404 110.9(3)
C405 O403 K401 107.6(3)
C404 O403 K401 101.6(2)
C406 O404 C407 112.5(4)
C406 O404 K401 119.7(2)
C407 O404 K401 121.2(3)
C409 O405 C408 112.0(4)
C409 O405 K401 105.0(3)
C408 O405 K401 103.1(2)
C410 O406 C411 112.6(4)
C410 O406 K401 122.9(3)
C411 O406 K401 119.9(3)
O401 C401 C402 109.7(4)
O401 C401 H40A 109.7
C402 C401 H40A 109.7
O401 C401 H40B 109.7
C402 C401 H40B 109.7
H40A C401 H40B 108.2
O402 C402 C401 108.1(4)
O402 C402 H40C 110.1
C401 C402 H40C 110.1
O402 C402 H40D 110.1
C401 C402 H40D 110.1
H40C C402 H40D 108.4
O402 C403 C404 107.5(3)
O402 C403 H40E 110.2
C404 C403 H40E 110.2
O402 C403 H40F 110.2
C404 C403 H40F 110.2
H40E C403 H40F 108.5
O403 C404 C403 108.0(3)
O403 C404 K401 54.9(2)
C403 C404 K401 86.7(2)
O403 C404 H40G 110.1
C403 C404 H40G 110.1
K401 C404 H40G 71.5
O403 C404 H40H 110.1
C403 C404 H40H 110.1
K401 C404 H40H 161.3
H40G C404 H40H 108.4
O403 C405 C406 108.2(3)
O403 C405 H40I 110.1
C406 C405 H40I 110.1
O403 C405 H40J 110.1
C406 C405 H40J 110.1
H40I C405 H40J 108.4
O404 C406 C405 107.7(4)
O404 C406 H40K 110.2
C405 C406 H40K 110.2
O404 C406 H40L 110.2
C405 C406 H40L 110.2
H40K C406 H40L 108.5
O404 C407 C408 108.0(4)
O404 C407 H40M 110.1
C408 C407 H40M 110.1
O404 C407 H40N 110.1
C408 C407 H40N 110.1
H40M C407 H40N 108.4
O405 C408 C407 108.5(4)
O405 C408 H40O 110.0
C407 C408 H40O 110.0
O405 C408 H40P 110.0
C407 C408 H40P 110.0
H40O C408 H40P 108.4
O405 C409 C410 108.4(4)
O405 C409 H40Q 110.0
C410 C409 H40Q 110.0
O405 C409 H40R 110.0
C410 C409 H40R 110.0
H40Q C409 H40R 108.4
O406 C410 C409 107.4(4)
O406 C410 H41A 110.2
C409 C410 H41A 110.2
O406 C410 H41B 110.2
C409 C410 H41B 110.2
H41A C410 H41B 108.5
O406 C411 C412 108.2(4)
O406 C411 H41C 110.1
C412 C411 H41C 110.1
O406 C411 H41D 110.1
C412 C411 H41D 110.1
H41C C411 H41D 108.4
O401 C412 C411 109.3(4)
O401 C412 H41E 109.8
C411 C412 H41E 109.8
O401 C412 H41F 109.8
C411 C412 H41F 109.8
H41E C412 H41F 108.3

loop_
_geom_bond_atom_site_label_1
_geom_bond_atom_site_label_2
_geom_bond_distance
P1 C1 1.846(5)
P1 H1P 1.36(2)
P1 H2P 1.40(2)
C1 O1 1.205(7)
C1 N1 1.349(7)
N1 C2 1.452(6)
N1 H1N 0.89(7)
C2 C3 1.527(7)
C2 C4 1.536(6)
C2 H2 1.0000
C3 H3A 0.9800
C3 H3B 0.9800
C3 H3C 0.9800
C4 O3 1.238(5)
C4 O2 1.270(6)
C4 K101 3.059(4)
O2 K101 2.628(4)
O3 K101 2.909(3)
P11 C11 1.853(6)
P11 H11P 1.34(2)
P11 H12P 1.37(2)
C11 O11 1.234(7)
C11 N11 1.330(7)
N11 C12 1.463(6)
N11 H11 0.8800
C12 C13 1.525(6)
C12 C14 1.548(6)
C12 H12 1.0000
C13 H13A 0.9800
C13 H13B 0.9800
C13 H13C 0.9800
C14 O13 1.247(5)
C14 O12 1.264(6)
C14 K201 3.081(4)
O12 K201 2.660(4)
O13 K201 2.886(3)
P21 C21 1.872(5)
P21 H21P 1.38(2)
P21 H22P 1.36(2)
C21 O21 1.225(6)
C21 N21 1.335(6)
N21 C22 1.456(5)
N21 H21 0.8800
C22 C23 1.524(6)
C22 C24 1.543(6)
C22 H22 1.0000
C23 H23A 0.9800
C23 H23B 0.9800
C23 H23C 0.9800
C24 O23 1.248(6)
C24 O22 1.258(5)
C24 K401 3.061(4)
O22 K401 2.725(4)
O23 K401 2.790(4)
P31 C31 1.876(5)
P31 H31P 1.34(2)
P31 H32P 1.35(2)
C31 O31 1.220(6)
C31 N31 1.330(6)
N31 C32 1.449(6)
N31 H31 0.8800
C32 C33 1.509(6)
C32 C34 1.534(6)
C32 H32 1.0000
C33 H33A 0.9800
C33 H33B 0.9800
C33 H33C 0.9800
O32 C34 1.264(5)
O32 K301 2.668(3)
O33 C34 1.248(5)
O33 K301 2.776(3)
C34 K301 3.024(4)
K101 O104 2.788(3)
K101 O106 2.817(3)
K101 O102 2.838(3)
K101 O101 2.929(3)
K101 O105 2.942(3)
K101 O103 2.954(3)
K101 C101 3.510(5)
O101 C101 1.416(6)
O101 C112 1.431(5)
O102 C103 1.425(6)
O102 C102 1.430(6)
O103 C104 1.421(6)
O103 C105 1.435(6)
O104 C107 1.413(7)
O104 C106 1.429(6)
O105 C108 1.417(7)
O105 C109 1.426(6)
O106 C111 1.417(6)
O106 C110 1.419(6)
C101 C102 1.484(8)
C101 H10A 0.9900
C101 H10B 0.9900
C102 H10C 0.9900
C102 H10D 0.9900
C103 C104 1.502(8)
C103 H10E 0.9900
C103 H10F 0.9900
C104 H10G 0.9900
C104 H10H 0.9900
C105 C106 1.480(9)
C105 H10I 0.9900
C105 H10J 0.9900
C106 H10K 0.9900
C106 H10L 0.9900
C107 C108 1.489(8)
C107 H10M 0.9900
C107 H10N 0.9900
C108 H10O 0.9900
C108 H10P 0.9900
C109 C110 1.482(9)
C109 H10Q 0.9900
C109 H10R 0.9900
C110 H11A 0.9900
C110 H11B 0.9900
C111 C112 1.484(8)
C111 H11C 0.9900
C111 H11D 0.9900
C112 H11E 0.9900
C112 H11F 0.9900
K201 O202 2.833(3)
K201 O204 2.834(3)
K201 O206 2.838(3)
K201 O205 2.978(3)
K201 O203 2.985(3)
K201 O201 3.005(3)
O201 C201 1.418(5)
O201 C212 1.418(5)
O202 C203 1.422(5)
O202 C202 1.430(5)
O203 C204 1.428(5)
O203 C205 1.433(5)
O204 C207 1.410(5)
O204 C206 1.434(5)
O205 C209 1.417(5)
O205 C208 1.423(6)
O206 C211 1.423(5)
O206 C210 1.424(5)
C201 C202 1.504(7)
C201 H20A 0.9900
C201 H20B 0.9900
C202 H20C 0.9900
C202 H20D 0.9900
C203 C204 1.500(7)
C203 H20E 0.9900
C203 H20F 0.9900
C204 H20G 0.9900
C204 H20H 0.9900
C205 C206 1.492(7)
C205 H20I 0.9900
C205 H20J 0.9900
C206 H20K 0.9900
C206 H20L 0.9900
C207 C208 1.494(6)
C207 H20M 0.9900
C207 H20N 0.9900
C208 H20O 0.9900
C208 H20P 0.9900
C209 C210 1.483(7)
C209 H20Q 0.9900
C209 H20R 0.9900
C210 H21A 0.9900
C210 H21B 0.9900
C211 C212 1.493(7)
C211 H21C 0.9900
C211 H21D 0.9900
C212 H21E 0.9900
C212 H21F 0.9900
K301 O303 2.798(3)
K301 O305 2.815(3)
K301 O301 2.815(3)
K301 O304 2.934(3)
K301 O306 2.949(3)
K301 O302 2.961(3)
K301 C303 3.471(5)
O301 C312 1.413(6)
O301 C301 1.421(6)
O302 C302 1.426(5)
O302 C303 1.427(6)
O303 C305 1.429(5)
O303 C304 1.428(6)
O304 C307 1.427(6)
O304 C306 1.432(5)
O305 C309 1.409(5)
O305 C308 1.413(5)
O306 C310 1.417(6)
O306 C311 1.425(5)
C301 C302 1.489(7)
C301 H30A 0.9900
C301 H30B 0.9900
C302 H30C 0.9900
C302 H30D 0.9900
C303 C304 1.493(7)
C303 H30E 0.9900
C303 H30F 0.9900
C304 H30G 0.9900
C304 H30H 0.9900
C305 C306 1.493(7)
C305 H30I 0.9900
C305 H30J 0.9900
C306 H30K 0.9900
C306 H30L 0.9900
C307 C308 1.485(7)
C307 H30M 0.9900
C307 H30N 0.9900
C308 H30O 0.9900
C308 H30P 0.9900
C309 C310 1.499(7)
C309 H30Q 0.9900
C309 H30R 0.9900
C310 H31A 0.9900
C310 H31B 0.9900
C311 C312 1.501(8)
C311 H31C 0.9900
C311 H31D 0.9900
C312 H31E 0.9900
C312 H31F 0.9900
K401 O406 2.804(3)
K401 O404 2.816(3)
K401 O402 2.817(3)
K401 O403 2.933(3)
K401 O401 2.939(3)
K401 O405 3.010(3)
K401 C404 3.511(4)
O401 C412 1.420(6)
O401 C401 1.426(6)
O402 C403 1.424(6)
O402 C402 1.425(5)
O403 C405 1.420(5)
O403 C404 1.427(5)
O404 C406 1.410(6)
O404 C407 1.419(5)
O405 C409 1.423(6)
O405 C408 1.425(6)
O406 C410 1.423(7)
O406 C411 1.425(6)
C401 C402 1.484(7)
C401 H40A 0.9900
C401 H40B 0.9900
C402 H40C 0.9900
C402 H40D 0.9900
C403 C404 1.496(6)
C403 H40E 0.9900
C403 H40F 0.9900
C404 H40G 0.9900
C404 H40H 0.9900
C405 C406 1.492(7)
C405 H40I 0.9900
C405 H40J 0.9900
C406 H40K 0.9900
C406 H40L 0.9900
C407 C408 1.493(8)
C407 H40M 0.9900
C407 H40N 0.9900
C408 H40O 0.9900
C408 H40P 0.9900
C409 C410 1.501(8)
C409 H40Q 0.9900
C409 H40R 0.9900
C410 H41A 0.9900
C410 H41B 0.9900
C411 C412 1.496(8)
C411 H41C 0.9900
C411 H41D 0.9900
C412 H41E 0.9900
C412 H41F 0.9900
